data_7118661
loop_
_publ_author_name
'Lo, Rabindranath'
'\<Svec, Petr'
'R\%u\<zi\<ckov\'a, Zde\<nka'
'R\%u\<zi\<cka, Ale\<s'
'Hobza, Pavel'

_publ_section_title
;
 On the nature of the stabilisation of the E\p pnicogen bond in the
 SbCl3toluene complex.
;
_journal_issue 17
_journal_name_full 'Chemical communications (Cambridge, England)'
_journal_page_first 3500
_journal_page_last 3503
_journal_paper_doi 10.1039/c5cc10363k
_journal_volume 52
_journal_year 2016
_chemical_formula_moiety 'C7 H8, Cl3 Sb'
_chemical_formula_sum 'C7 H8 Cl3 Sb'
_chemical_formula_weight 320.23
_chemical_name_systematic
; 
 ? 
;
_space_group_IT_number 2
_symmetry_cell_setting triclinic
_symmetry_space_group_name_Hall '-P 1'
_symmetry_space_group_name_H-M 'P -1'
_atom_sites_solution_hydrogens geom
_atom_sites_solution_primary direct
_atom_sites_solution_secondary difmap
_audit_creation_method SHELXL-97
_audit_update_record
;
2015-10-23 deposited with the CCDC.
2016-01-27 downloaded from the CCDC.
;
_cell_angle_alpha 75.797(7)
_cell_angle_beta 83.716(8)
_cell_angle_gamma 89.257(6)
_cell_formula_units_Z 4
_cell_length_a 7.4330(6)
_cell_length_b 11.8310(8)
_cell_length_c 12.3401(14)
_cell_measurement_reflns_used 17254
_cell_measurement_temperature 150(1)
_cell_measurement_theta_max 27.5
_cell_measurement_theta_min 1
_cell_volume 1045.59(17)
_computing_cell_refinement 'COLLECT and DENZO'
_computing_data_collection 'COLLECT (Hooft, 1998) and DENZO (Otwinowski & Minor, 1997)'
_computing_data_reduction 'COLLECT and DENZO'
_computing_molecular_graphics 'PLATON (Spek, 2003)'
_computing_publication_material 'SHELXL-97 (Sheldrick, 2008)'
_computing_structure_refinement 'SHELXL-97 (Sheldrick, 1997)'
_computing_structure_solution 'SIR92 (Altomare et al., 1994)'
_diffrn_ambient_temperature 150(1)
_diffrn_detector_area_resol_mean 9.091
_diffrn_measured_fraction_theta_full 0.982
_diffrn_measured_fraction_theta_max 0.982
_diffrn_measurement_device_type 'Bruker Nonius KappaCCD area detector'
_diffrn_measurement_method '\f and \w scans to fill the Ewald sphere'
_diffrn_radiation_monochromator graphite
_diffrn_radiation_source 'fine-focus sealed tube'
_diffrn_radiation_type MoK\a
_diffrn_radiation_wavelength 0.71073
_diffrn_reflns_av_R_equivalents 0.0959
_diffrn_reflns_av_sigmaI/netI 0.0512
_diffrn_reflns_limit_h_max 9
_diffrn_reflns_limit_h_min -9
_diffrn_reflns_limit_k_max 13
_diffrn_reflns_limit_k_min -15
_diffrn_reflns_limit_l_max 16
_diffrn_reflns_limit_l_min -16
_diffrn_reflns_number 17191
_diffrn_reflns_theta_full 27.35
_diffrn_reflns_theta_max 27.35
_diffrn_reflns_theta_min 2.14
_diffrn_standards_number 0
_exptl_absorpt_coefficient_mu 3.343
_exptl_absorpt_correction_T_max 0.391
_exptl_absorpt_correction_T_min 0.279
_exptl_absorpt_correction_type integration
_exptl_absorpt_process_details
;
Gaussian integration (Coppens, 1970)
;
_exptl_crystal_colour colourless
_exptl_crystal_density_diffrn 2.034
_exptl_crystal_density_method 'not measured'
_exptl_crystal_description block
_exptl_crystal_F_000 608
_exptl_crystal_size_max 0.59
_exptl_crystal_size_mid 0.52
_exptl_crystal_size_min 0.43
_refine_diff_density_max 1.678
_refine_diff_density_min -2.049
_refine_diff_density_rms 0.196
_refine_ls_extinction_method none
_refine_ls_goodness_of_fit_ref 1.185
_refine_ls_hydrogen_treatment constr
_refine_ls_matrix_type full
_refine_ls_number_parameters 199
_refine_ls_number_reflns 4647
_refine_ls_number_restraints 0
_refine_ls_restrained_S_all 1.185
_refine_ls_R_factor_all 0.0450
_refine_ls_R_factor_gt 0.0395
_refine_ls_shift/su_max 0.001
_refine_ls_shift/su_mean 0.000
_refine_ls_structure_factor_coef Fsqd
_refine_ls_weighting_details 'calc w=1/[\s^2^(Fo^2^)+(0.0537P)^2^+2.4971P] where P=(Fo^2^+2Fc^2^)/3'
_refine_ls_weighting_scheme calc
_refine_ls_wR_factor_gt 0.1064
_refine_ls_wR_factor_ref 0.1145
_reflns_number_gt 4203
_reflns_number_total 4647
_reflns_threshold_expression >2sigma(I)
_cod_data_source_file c5cc10363k2.cif
_cod_data_source_block shelxl
_cod_depositor_comments 'Adding full bibliography for 7118661.cif.'
_cod_database_code 7118661

loop_
_symmetry_equiv_pos_as_xyz
'x, y, z'
'-x, -y, -z'

loop_
_atom_site_label
_atom_site_type_symbol
_atom_site_fract_x
_atom_site_fract_y
_atom_site_fract_z
_atom_site_U_iso_or_equiv
_atom_site_adp_type
_atom_site_occupancy
_atom_site_symmetry_multiplicity
_atom_site_calc_flag
_atom_site_refinement_flags
Sb1 Sb -0.53153(4) 0.83957(3) 0.15911(2) 0.01974(10) Uani 1 1 d .
Sb2 Sb -0.02381(4) 0.57708(3) 0.16100(3) 0.02086(10) Uani 1 1 d .
Cl4 Cl -0.21897(16) 0.47470(11) 0.07744(10) 0.0271(2) Uani 1 1 d .
Cl5 Cl -0.07783(16) 0.76068(10) 0.04298(11) 0.0281(2) Uani 1 1 d .
Cl1 Cl -0.57480(16) 0.71504(11) 0.04112(10) 0.0268(2) Uani 1 1 d .
Cl6 Cl -0.25568(18) 0.60140(12) 0.30159(11) 0.0334(3) Uani 1 1 d .
Cl2 Cl -0.72730(16) 0.98488(10) 0.07175(10) 0.0257(2) Uani 1 1 d .
Cl3 Cl -0.76731(18) 0.74294(11) 0.29514(10) 0.0308(3) Uani 1 1 d .
C3 C -0.2556(8) 1.0519(6) 0.2052(5) 0.0357(12) Uani 1 1 d .
H3 H -0.1947 1.1012 0.1416 0.043 Uiso 1 1 d R
C11 C 0.3494(9) 0.4102(6) 0.2744(7) 0.0499(17) Uani 1 1 d .
H11 H 0.4659 0.4405 0.2507 0.060 Uiso 1 1 d R
C10 C 0.2578(9) 0.4255(6) 0.3728(6) 0.0433(14) Uani 1 1 d .
H10 H 0.3132 0.4651 0.4169 0.052 Uiso 1 1 d R
C12 C 0.2657(9) 0.3500(5) 0.2105(5) 0.0425(15) Uani 1 1 d .
H12 H 0.3285 0.3378 0.1450 0.051 Uiso 1 1 d R
C8 C -0.0003(7) 0.3210(4) 0.3437(4) 0.0270(10) Uani 1 1 d .
C9 C 0.0843(8) 0.3819(5) 0.4060(4) 0.0324(11) Uani 1 1 d .
H9 H 0.0227 0.3941 0.4718 0.039 Uiso 1 1 d R
C4 C -0.1708(8) 0.9577(6) 0.2655(5) 0.0392(13) Uani 1 1 d .
H4 H -0.0519 0.9422 0.2421 0.047 Uiso 1 1 d R
C2 C -0.4343(8) 1.0745(5) 0.2405(5) 0.0332(11) Uani 1 1 d .
H2 H -0.4921 1.1390 0.2004 0.040 Uiso 1 1 d R
C13 C 0.0920(9) 0.3060(5) 0.2434(5) 0.0354(12) Uani 1 1 d .
H13 H 0.0358 0.2680 0.1984 0.042 Uiso 1 1 d R
C1 C -0.5279(7) 1.0015(5) 0.3345(4) 0.0269(10) Uani 1 1 d .
C6 C -0.4390(7) 0.9070(5) 0.3949(4) 0.0284(10) Uani 1 1 d .
H6 H -0.4995 0.8580 0.4588 0.034 Uiso 1 1 d R
C5 C -0.2610(8) 0.8851(6) 0.3610(5) 0.0345(12) Uani 1 1 d .
H5 H -0.2019 0.8218 0.4021 0.041 Uiso 1 1 d R
C7 C -0.7231(8) 1.0274(6) 0.3720(6) 0.0406(14) Uani 1 1 d .
H7A H -0.7250 1.0899 0.4092 0.049 Uiso 1 1 d R
H7B H -0.7778 0.9588 0.4230 0.049 Uiso 1 1 d R
H7C H -0.7896 1.0494 0.3077 0.049 Uiso 1 1 d R
C14 C -0.1894(9) 0.2721(6) 0.3812(6) 0.0468(15) Uani 1 1 d .
H14A H -0.2169 0.2651 0.4605 0.056 Uiso 1 1 d R
H14B H -0.1977 0.1966 0.3660 0.056 Uiso 1 1 d R
H14C H -0.2741 0.3235 0.3411 0.056 Uiso 1 1 d R

loop_
_atom_site_aniso_label
_atom_site_aniso_U_11
_atom_site_aniso_U_22
_atom_site_aniso_U_33
_atom_site_aniso_U_23
_atom_site_aniso_U_13
_atom_site_aniso_U_12
Sb1 0.01845(16) 0.02336(17) 0.01777(16) -0.00586(12) -0.00153(11) -0.00116(11)
Sb2 0.01927(17) 0.02182(17) 0.02106(17) -0.00440(12) -0.00241(11) 0.00050(11)
Cl4 0.0244(5) 0.0319(6) 0.0265(5) -0.0104(5) -0.0012(4) -0.0052(4)
Cl5 0.0269(6) 0.0237(5) 0.0300(6) 0.0003(4) -0.0027(4) 0.0013(4)
Cl1 0.0247(5) 0.0325(6) 0.0270(6) -0.0154(5) -0.0004(4) -0.0017(4)
Cl6 0.0350(7) 0.0396(7) 0.0247(6) -0.0097(5) 0.0051(5) 0.0015(5)
Cl2 0.0248(5) 0.0270(5) 0.0235(5) -0.0030(4) -0.0018(4) 0.0029(4)
Cl3 0.0328(6) 0.0349(6) 0.0217(5) -0.0035(5) 0.0035(5) -0.0078(5)
C3 0.035(3) 0.050(3) 0.026(3) -0.017(2) 0.003(2) -0.019(2)
C11 0.030(3) 0.048(4) 0.056(4) 0.016(3) -0.002(3) 0.007(3)
C10 0.041(3) 0.044(3) 0.041(3) 0.002(3) -0.018(3) -0.006(3)
C12 0.046(3) 0.038(3) 0.030(3) 0.008(2) 0.012(2) 0.021(3)
C8 0.030(2) 0.024(2) 0.023(2) 0.0016(18) -0.0017(19) -0.0017(18)
C9 0.038(3) 0.038(3) 0.018(2) -0.003(2) -0.002(2) 0.002(2)
C4 0.025(3) 0.065(4) 0.037(3) -0.029(3) -0.004(2) -0.005(2)
C2 0.044(3) 0.030(3) 0.028(3) -0.009(2) -0.010(2) -0.002(2)
C13 0.053(3) 0.030(3) 0.022(2) -0.004(2) -0.005(2) 0.011(2)
C1 0.028(2) 0.037(3) 0.020(2) -0.016(2) -0.0016(18) 0.0004(19)
C6 0.034(3) 0.036(3) 0.015(2) -0.0084(19) -0.0015(19) -0.002(2)
C5 0.029(3) 0.051(3) 0.029(3) -0.017(2) -0.014(2) 0.009(2)
C7 0.032(3) 0.057(4) 0.040(3) -0.024(3) -0.005(2) 0.009(3)
C14 0.038(3) 0.051(4) 0.042(3) 0.002(3) 0.004(3) -0.017(3)

loop_
_atom_type_symbol
_atom_type_description
_atom_type_scat_dispersion_real
_atom_type_scat_dispersion_imag
_atom_type_scat_source
C C 0.0033 0.0016 'International Tables Vol C Tables 4.2.6.8 and 6.1.1.4'
H H 0.0000 0.0000 'International Tables Vol C Tables 4.2.6.8 and 6.1.1.4'
Cl Cl 0.1484 0.1585 'International Tables Vol C Tables 4.2.6.8 and 6.1.1.4'
Sb Sb -0.5866 1.5461 'International Tables Vol C Tables 4.2.6.8 and 6.1.1.4'

loop_
_exptl_crystal_face_index_h
_exptl_crystal_face_index_k
_exptl_crystal_face_index_l
_exptl_crystal_face_perp_dist
0 -1 0 0.190
0 1 0 0.242
1 1 0 0.206
-1 1 0 0.138
0 0 1 0.207
0 0 -1 0.215
1 -1 0 0.328
-1 -1 0 0.231
-1 0 -1 0.215
1 0 -1 0.258
1 0 1 0.296
-1 0 1 0.216

loop_
_geom_angle_atom_site_label_1
_geom_angle_atom_site_label_2
_geom_angle_atom_site_label_3
_geom_angle
Cl1 Sb1 Cl2 94.41(4)
Cl1 Sb1 Cl3 91.39(4)
Cl2 Sb1 Cl3 92.97(5)
Cl5 Sb2 Cl4 94.33(4)
Cl5 Sb2 Cl6 92.45(5)
Cl4 Sb2 Cl6 92.90(5)
C4 C3 C2 119.4(5)
C4 C3 H3 120.6
C2 C3 H3 120.0
C10 C11 C12 119.2(6)
C10 C11 H11 120.5
C12 C11 H11 120.2
C9 C10 C11 119.9(6)
C9 C10 H10 120.0
C11 C10 H10 120.0
C13 C12 C11 121.0(6)
C13 C12 H12 119.6
C11 C12 H12 119.4
C9 C8 C13 118.6(5)
C9 C8 C14 121.3(5)
C13 C8 C14 120.1(5)
C10 C9 C8 121.5(5)
C10 C9 H9 119.3
C8 C9 H9 119.2
C3 C4 C5 120.5(5)
C3 C4 H4 119.6
C5 C4 H4 119.9
C1 C2 C3 120.9(5)
C1 C2 H2 119.3
C3 C2 H2 119.8
C12 C13 C8 119.6(6)
C12 C13 H13 120.1
C8 C13 H13 120.2
C2 C1 C6 118.7(5)
C2 C1 C7 120.2(5)
C6 C1 C7 121.0(5)
C5 C6 C1 120.5(5)
C5 C6 H6 119.8
C1 C6 H6 119.7
C6 C5 C4 119.9(5)
C6 C5 H5 120.2
C4 C5 H5 119.9
C1 C7 H7A 109.6
C1 C7 H7B 109.1
H7A C7 H7B 109.5
C1 C7 H7C 109.7
H7A C7 H7C 109.5
H7B C7 H7C 109.5
C8 C14 H14A 109.5
C8 C14 H14B 109.5
H14A C14 H14B 109.5
C8 C14 H14C 109.4
H14A C14 H14C 109.5
H14B C14 H14C 109.5

loop_
_geom_bond_atom_site_label_1
_geom_bond_atom_site_label_2
_geom_bond_distance
Sb1 Cl1 2.3583(11)
Sb1 Cl2 2.3673(12)
Sb1 Cl3 2.3796(13)
Sb2 Cl5 2.3567(12)
Sb2 Cl4 2.3709(12)
Sb2 Cl6 2.3750(13)
C3 C4 1.368(10)
C3 C2 1.395(9)
C3 H3 0.9299
C11 C10 1.377(11)
C11 C12 1.382(11)
C11 H11 0.9300
C10 C9 1.376(9)
C10 H10 0.9299
C12 C13 1.379(10)
C12 H12 0.9299
C8 C9 1.377(8)
C8 C13 1.397(8)
C8 C14 1.507(8)
C9 H9 0.9301
C4 C5 1.386(9)
C4 H4 0.9300
C2 C1 1.386(8)
C2 H2 0.9300
C13 H13 0.9300
C1 C6 1.387(8)
C1 C7 1.525(8)
C6 C5 1.383(8)
C6 H6 0.9300
C5 H5 0.9301
C7 H7A 0.9600
C7 H7B 0.9600
C7 H7C 0.9601
C14 H14A 0.9600
C14 H14B 0.9600
C14 H14C 0.9600
